data_7035422
loop_
_publ_author_name
'Holthausen, M. H.'
'Weigand, J. J.'

_publ_section_title
;
 Formation of the spirocyclic, Si-centered cage cations
 [ClP(NSiMe3)2Si(NSiMe3)2P5](+) and [P5(NSiMe3)2Si(NSiMe3)2P5](2.).
;
_journal_issue 5
_journal_name_full 'Dalton transactions (Cambridge, England : 2003)'
_journal_page_first 1953
_journal_page_last 1961
_journal_paper_doi 10.1039/c5dt01512j
_journal_volume 45
_journal_year 2016
_chemical_formula_moiety 'C12 H36 Cl N4 P6 Si5, Ga Cl4, C6 H5 F'
_chemical_formula_sum 'C18 H41 Cl5 F Ga N4 P6 Si5'
_chemical_formula_weight 905.79
_chemical_name_common Spiro[1,3,2,4]diazaphosphasiletidine_core
_chemical_name_systematic
;
 Spiro[1,3,2,4]diazaphosphasiletidine_core
;
_space_group_IT_number 14
_symmetry_cell_setting monoclinic
_symmetry_space_group_name_Hall '-P 2ybc'
_symmetry_space_group_name_H-M 'P 1 21/c 1'
_atom_sites_solution_hydrogens geom
_atom_sites_solution_primary direct
_atom_sites_solution_secondary difmap
_audit_creation_method SHELXL-97
_audit_update_record
;
2015-04-18 deposited with the CCDC.
2015-06-05 downloaded from the CCDC.
;
_cell_angle_alpha 90.00
_cell_angle_beta 93.6770(10)
_cell_angle_gamma 90.00
_cell_formula_units_Z 4
_cell_length_a 9.70570(10)
_cell_length_b 18.1074(3)
_cell_length_c 23.8559(4)
_cell_measurement_reflns_used 900
_cell_measurement_temperature 153(1)
_cell_measurement_theta_max 75
_cell_measurement_theta_min 1
_cell_volume 4183.92(11)
_computing_cell_refinement 'SAINT (Bruker AXS, 2000)'
_computing_data_collection 'SMART (Bruker AXS, 2000)'
_computing_data_reduction 'SAINT,SADABS (Bruker AXS, 2000)'
_computing_molecular_graphics
;
ORTEP3,L.J. Farrugia, J. Appl. Cryst. (1997) 30, 565
;
_computing_structure_refinement
;
SHELXL-97, G. M. Sheldrick, Acta Cryst. (2008) A64, 112-122
;
_computing_structure_solution
;
SHELXS-97 , G. M. Sheldrick, Acta Cryst. (2008) A64, 112-122
;
_diffrn_ambient_temperature 153(2)
_diffrn_detector_area_resol_mean 80
_diffrn_measured_fraction_theta_full 0.974
_diffrn_measured_fraction_theta_max 0.974
_diffrn_measurement_device_type 'CCD area detector'
_diffrn_measurement_method 'Omega and Phi scans'
_diffrn_radiation_monochromator goebel-mirror
_diffrn_radiation_source 'rotating anode'
_diffrn_radiation_type CuK\a
_diffrn_radiation_wavelength 1.54178
_diffrn_reflns_av_R_equivalents 0.0391
_diffrn_reflns_av_sigmaI/netI 0.0365
_diffrn_reflns_limit_h_max 10
_diffrn_reflns_limit_h_min -10
_diffrn_reflns_limit_k_max 21
_diffrn_reflns_limit_k_min -21
_diffrn_reflns_limit_l_max 28
_diffrn_reflns_limit_l_min -23
_diffrn_reflns_number 24341
_diffrn_reflns_theta_full 68.24
_diffrn_reflns_theta_max 68.24
_diffrn_reflns_theta_min 3.07
_exptl_absorpt_coefficient_mu 7.587
_exptl_absorpt_correction_T_max 0.7029
_exptl_absorpt_correction_T_min 0.3266
_exptl_absorpt_correction_type multi-scan
_exptl_crystal_colour colorless
_exptl_crystal_density_diffrn 1.438
_exptl_crystal_density_method 'not measured'
_exptl_crystal_description irregular
_exptl_crystal_F_000 1848
_exptl_crystal_size_max 0.19
_exptl_crystal_size_mid 0.08
_exptl_crystal_size_min 0.05
_refine_diff_density_max 1.259
_refine_diff_density_min -0.633
_refine_diff_density_rms 0.090
_refine_ls_extinction_method none
_refine_ls_goodness_of_fit_ref 1.058
_refine_ls_hydrogen_treatment noref
_refine_ls_matrix_type full
_refine_ls_number_parameters 373
_refine_ls_number_reflns 7461
_refine_ls_number_restraints 0
_refine_ls_restrained_S_all 1.058
_refine_ls_R_factor_all 0.0545
_refine_ls_R_factor_gt 0.0481
_refine_ls_shift/su_max 0.001
_refine_ls_shift/su_mean 0.000
_refine_ls_structure_factor_coef Fsqd
_refine_ls_weighting_details 'calc w=1/[\s^2^(Fo^2^)+(0.0810P)^2^+5.2008P] where P=(Fo^2^+2Fc^2^)/3'
_refine_ls_weighting_scheme calc
_refine_ls_wR_factor_gt 0.1379
_refine_ls_wR_factor_ref 0.1440
_reflns_number_gt 6461
_reflns_number_total 7461
_reflns_threshold_expression >2sigma(I)
_cod_data_source_file c5dt01512j2.cif
_cod_data_source_block sad
_cod_depositor_comments 'Adding full bibliography for 7035419--7035422.cif.'
_cod_original_sg_symbol_H-M 'P 21/c'
_cod_database_code 7035422

loop_
_symmetry_equiv_pos_as_xyz
'x, y, z'
'-x, y+1/2, -z+1/2'
'-x, -y, -z'
'x, -y-1/2, z-1/2'

loop_
_atom_site_label
_atom_site_type_symbol
_atom_site_fract_x
_atom_site_fract_y
_atom_site_fract_z
_atom_site_U_iso_or_equiv
_atom_site_adp_type
_atom_site_occupancy
_atom_site_symmetry_multiplicity
_atom_site_calc_flag
_atom_site_refinement_flags
C3 C 0.7574(4) 0.2864(2) 0.03026(16) 0.0425(9) Uani 1 1 d .
H3A H 0.7269 0.2381 0.0155 0.064 Uiso 1 1 calc R
H3B H 0.6934 0.3037 0.0576 0.064 Uiso 1 1 calc R
H3C H 0.8503 0.2818 0.0487 0.064 Uiso 1 1 calc R
C2 C 0.5906(4) 0.3593(3) -0.06642(18) 0.0482(9) Uani 1 1 d .
H2A H 0.5971 0.3907 -0.0996 0.072 Uiso 1 1 calc R
H2B H 0.5238 0.3806 -0.0419 0.072 Uiso 1 1 calc R
H2C H 0.5601 0.3098 -0.0782 0.072 Uiso 1 1 calc R
C7 C 1.2265(4) 0.3518(2) -0.0092(2) 0.0512(10) Uani 1 1 d .
H7A H 1.2570 0.3437 -0.0471 0.077 Uiso 1 1 calc R
H7B H 1.2947 0.3821 0.0123 0.077 Uiso 1 1 calc R
H7C H 1.1372 0.3773 -0.0117 0.077 Uiso 1 1 calc R
C1 C 0.8252(5) 0.4447(2) -0.0031(2) 0.0513(11) Uani 1 1 d .
H1A H 0.9173 0.4390 0.0157 0.077 Uiso 1 1 calc R
H1B H 0.7621 0.4652 0.0233 0.077 Uiso 1 1 calc R
H1C H 0.8302 0.4781 -0.0352 0.077 Uiso 1 1 calc R
C5 C 1.3250(4) 0.2350(3) -0.1505(2) 0.0643(14) Uani 1 1 d .
H5A H 1.3430 0.2858 -0.1380 0.096 Uiso 1 1 calc R
H5B H 1.3929 0.2207 -0.1772 0.096 Uiso 1 1 calc R
H5C H 1.3322 0.2017 -0.1181 0.096 Uiso 1 1 calc R
C10 C 0.7014(5) 0.1609(3) -0.1590(2) 0.0594(12) Uani 1 1 d .
H10A H 0.6701 0.2078 -0.1437 0.089 Uiso 1 1 calc R
H10B H 0.6244 0.1370 -0.1805 0.089 Uiso 1 1 calc R
H10C H 0.7766 0.1702 -0.1836 0.089 Uiso 1 1 calc R
C11 C 0.6294(5) 0.0841(3) -0.0501(2) 0.0646(13) Uani 1 1 d .
H11A H 0.6706 0.0599 -0.0163 0.097 Uiso 1 1 calc R
H11B H 0.5566 0.0525 -0.0675 0.097 Uiso 1 1 calc R
H11C H 0.5897 0.1316 -0.0398 0.097 Uiso 1 1 calc R
C4 C 1.1372(6) 0.2828(3) -0.25086(18) 0.0681(14) Uani 1 1 d .
H4A H 1.0416 0.2815 -0.2668 0.102 Uiso 1 1 calc R
H4B H 1.1983 0.2614 -0.2777 0.102 Uiso 1 1 calc R
H4C H 1.1643 0.3341 -0.2431 0.102 Uiso 1 1 calc R
C12 C 0.8272(5) 0.0096(2) -0.1262(3) 0.0658(14) Uani 1 1 d .
H12A H 0.8925 0.0183 -0.1551 0.099 Uiso 1 1 calc R
H12B H 0.7488 -0.0193 -0.1421 0.099 Uiso 1 1 calc R
H12C H 0.8734 -0.0176 -0.0948 0.099 Uiso 1 1 calc R
C6 C 1.0985(5) 0.1322(3) -0.1977(2) 0.0642(13) Uani 1 1 d .
H6A H 1.1000 0.1056 -0.1619 0.096 Uiso 1 1 calc R
H6B H 1.1627 0.1086 -0.2222 0.096 Uiso 1 1 calc R
H6C H 1.0050 0.1309 -0.2157 0.096 Uiso 1 1 calc R
C14 C 0.5461(6) 0.3552(4) 0.6753(2) 0.0774(17) Uani 1 1 d .
C9 C 1.3729(5) 0.2089(3) 0.0287(2) 0.0657(13) Uani 1 1 d .
H9A H 1.3596 0.1604 0.0456 0.099 Uiso 1 1 calc R
H9B H 1.4439 0.2362 0.0512 0.099 Uiso 1 1 calc R
H9C H 1.4020 0.2026 -0.0096 0.099 Uiso 1 1 calc R
C8 C 1.1492(6) 0.2743(4) 0.0982(2) 0.089(2) Uani 1 1 d .
H8A H 1.0586 0.2983 0.0958 0.133 Uiso 1 1 calc R
H8B H 1.2157 0.3053 0.1201 0.133 Uiso 1 1 calc R
H8C H 1.1422 0.2261 0.1166 0.133 Uiso 1 1 calc R
C15 C 0.6400(8) 0.3011(3) 0.6683(3) 0.0882(19) Uani 1 1 d .
H15 H 0.6171 0.2507 0.6736 0.106 Uiso 1 1 calc R
C16 C 0.7642(8) 0.3204(7) 0.6539(3) 0.120(4) Uani 1 1 d .
H16 H 0.8284 0.2819 0.6483 0.144 Uiso 1 1 calc R
C13 C 0.5781(8) 0.4284(4) 0.6682(3) 0.091(2) Uani 1 1 d .
H13 H 0.5129 0.4666 0.6730 0.109 Uiso 1 1 calc R
C17 C 0.8040(10) 0.3855(9) 0.6469(3) 0.142(5) Uani 1 1 d .
H17 H 0.8957 0.3956 0.6374 0.170 Uiso 1 1 calc R
C18 C 0.7094(13) 0.4428(5) 0.6536(3) 0.124(4) Uani 1 1 d .
H18 H 0.7369 0.4925 0.6480 0.149 Uiso 1 1 calc R
F1 F 0.4184(8) 0.3372(5) 0.6854(3) 0.214(3) Uani 1 1 d .
Ga1 Ga 0.41148(5) 0.94407(3) 0.32840(2) 0.04267(15) Uani 1 1 d .
P1 P 0.94393(8) 0.34333(4) -0.13320(3) 0.02850(19) Uani 1 1 d .
Si2 Si 0.76061(9) 0.35323(5) -0.02812(4) 0.0275(2) Uani 1 1 d .
Si5 Si 1.20830(10) 0.26107(6) 0.02651(4) 0.0363(2) Uani 1 1 d .
Si3 Si 0.97569(8) 0.23399(4) -0.07365(4) 0.02516(19) Uani 1 1 d .
P3 P 1.05068(11) 0.44830(5) -0.13333(4) 0.0414(2) Uani 1 1 d .
P6 P 1.00568(9) 0.12953(5) -0.00729(4) 0.0359(2) Uani 1 1 d .
Si1 Si 1.15121(10) 0.22907(5) -0.18482(4) 0.0344(2) Uani 1 1 d .
Si4 Si 0.76420(10) 0.09965(6) -0.10042(5) 0.0447(3) Uani 1 1 d .
Cl1 Cl 1.15376(11) 0.05656(5) -0.03873(6) 0.0589(3) Uani 1 1 d .
Cl3 Cl 0.48733(11) 0.93815(7) 0.41542(4) 0.0589(3) Uani 1 1 d .
P2 P 0.80087(11) 0.37913(6) -0.20129(4) 0.0472(3) Uani 1 1 d .
P5 P 0.97576(13) 0.45170(6) -0.22361(5) 0.0538(3) Uani 1 1 d .
Cl2 Cl 0.20717(10) 0.89377(6) 0.31758(5) 0.0557(3) Uani 1 1 d .
Cl4 Cl 0.39289(16) 1.05922(8) 0.30324(7) 0.0801(4) Uani 1 1 d .
P4 P 0.83916(14) 0.49038(6) -0.16137(5) 0.0589(3) Uani 1 1 d .
Cl5 Cl 0.55804(13) 0.88805(11) 0.27897(6) 0.0931(6) Uani 1 1 d .
N1 N 1.0342(3) 0.26584(14) -0.13740(11) 0.0288(6) Uani 1 1 d .
N2 N 0.8797(3) 0.31584(14) -0.07403(11) 0.0262(5) Uani 1 1 d .
N4 N 1.0819(3) 0.21361(15) -0.01608(12) 0.0302(6) Uani 1 1 d .
N3 N 0.9020(3) 0.14897(15) -0.06642(13) 0.0324(6) Uani 1 1 d .

loop_
_atom_site_aniso_label
_atom_site_aniso_U_11
_atom_site_aniso_U_22
_atom_site_aniso_U_33
_atom_site_aniso_U_23
_atom_site_aniso_U_13
_atom_site_aniso_U_12
C3 0.043(2) 0.047(2) 0.039(2) 0.0030(16) 0.0149(16) 0.0073(16)
C2 0.030(2) 0.066(3) 0.048(2) 0.0018(19) 0.0031(16) 0.0093(17)
C7 0.039(2) 0.046(2) 0.067(3) -0.008(2) -0.0058(19) -0.0098(17)
C1 0.053(3) 0.039(2) 0.065(3) -0.0210(18) 0.027(2) -0.0106(17)
C5 0.033(2) 0.097(4) 0.063(3) -0.032(3) 0.0032(19) 0.007(2)
C10 0.045(2) 0.073(3) 0.059(3) -0.021(2) -0.012(2) 0.002(2)
C11 0.039(2) 0.056(3) 0.101(4) -0.015(3) 0.021(2) -0.0083(19)
C4 0.085(4) 0.088(4) 0.034(2) 0.002(2) 0.024(2) 0.020(3)
C12 0.051(3) 0.045(2) 0.103(4) -0.035(2) 0.015(2) -0.0107(19)
C6 0.060(3) 0.056(3) 0.079(3) -0.036(2) 0.025(2) -0.001(2)
C14 0.047(3) 0.117(5) 0.069(3) -0.019(3) 0.008(2) -0.028(3)
C9 0.038(2) 0.074(3) 0.083(4) 0.003(3) -0.017(2) 0.009(2)
C8 0.062(3) 0.172(7) 0.032(2) -0.019(3) 0.007(2) -0.034(4)
C15 0.125(6) 0.066(3) 0.072(4) -0.029(3) -0.009(4) -0.005(3)
C16 0.060(4) 0.224(11) 0.076(5) -0.085(6) -0.001(3) 0.023(5)
C13 0.100(5) 0.076(4) 0.093(5) -0.009(3) -0.024(4) 0.013(4)
C17 0.101(7) 0.275(16) 0.051(4) -0.020(7) 0.010(4) -0.084(9)
C18 0.172(10) 0.114(7) 0.081(5) 0.045(5) -0.031(6) -0.075(6)
F1 0.170(6) 0.258(9) 0.217(8) -0.075(7) 0.040(5) -0.050(6)
Ga1 0.0339(3) 0.0575(3) 0.0367(3) -0.0023(2) 0.00280(19) -0.00317(19)
P1 0.0312(4) 0.0310(4) 0.0237(4) 0.0003(3) 0.0039(3) 0.0023(3)
Si2 0.0256(4) 0.0269(4) 0.0306(5) -0.0034(3) 0.0066(3) 0.0008(3)
Si5 0.0286(5) 0.0501(6) 0.0301(5) -0.0018(4) -0.0006(4) -0.0022(4)
Si3 0.0239(4) 0.0249(4) 0.0269(4) -0.0033(3) 0.0033(3) 0.0007(3)
P3 0.0557(6) 0.0336(5) 0.0355(5) 0.0041(4) 0.0072(4) -0.0055(4)
P6 0.0364(5) 0.0277(4) 0.0441(5) 0.0056(4) 0.0064(4) 0.0021(3)
Si1 0.0306(5) 0.0435(5) 0.0298(5) -0.0117(4) 0.0066(4) 0.0000(4)
Si4 0.0302(5) 0.0373(5) 0.0669(7) -0.0186(5) 0.0051(5) -0.0042(4)
Cl1 0.0528(6) 0.0397(5) 0.0840(8) -0.0040(5) 0.0042(5) 0.0185(4)
Cl3 0.0511(6) 0.0851(8) 0.0398(5) 0.0134(5) -0.0020(4) -0.0090(5)
P2 0.0457(6) 0.0606(6) 0.0345(5) 0.0104(4) -0.0037(4) 0.0064(4)
P5 0.0696(8) 0.0568(7) 0.0356(5) 0.0159(5) 0.0088(5) -0.0006(5)
Cl2 0.0342(5) 0.0553(6) 0.0772(7) -0.0161(5) -0.0005(4) -0.0013(4)
Cl4 0.0811(9) 0.0730(8) 0.0839(9) 0.0334(7) -0.0121(7) -0.0165(6)
P4 0.0747(8) 0.0472(6) 0.0554(7) 0.0136(5) 0.0094(6) 0.0220(5)
Cl5 0.0445(7) 0.1540(15) 0.0819(9) -0.0584(10) 0.0121(6) 0.0039(7)
N1 0.0316(15) 0.0306(14) 0.0245(13) -0.0033(11) 0.0050(10) 0.0009(10)
N2 0.0299(14) 0.0252(12) 0.0240(13) 0.0003(10) 0.0053(10) 0.0018(10)
N4 0.0283(14) 0.0305(14) 0.0320(15) 0.0023(11) 0.0027(11) 0.0014(10)
N3 0.0294(15) 0.0272(13) 0.0409(16) -0.0041(12) 0.0044(12) 0.0003(10)

loop_
_atom_type_symbol
_atom_type_description
_atom_type_scat_dispersion_real
_atom_type_scat_dispersion_imag
_atom_type_scat_source
C C 0.0181 0.0091 'International Tables Vol C Tables 4.2.6.8 and 6.1.1.4'
H H 0.0000 0.0000 'International Tables Vol C Tables 4.2.6.8 and 6.1.1.4'
N N 0.0311 0.0180 'International Tables Vol C Tables 4.2.6.8 and 6.1.1.4'
Si Si 0.2541 0.3302 'International Tables Vol C Tables 4.2.6.8 and 6.1.1.4'
P P 0.2955 0.4335 'International Tables Vol C Tables 4.2.6.8 and 6.1.1.4'
Cl Cl 0.3639 0.7018 'International Tables Vol C Tables 4.2.6.8 and 6.1.1.4'
Ga Ga -1.2846 0.7763 'International Tables Vol C Tables 4.2.6.8 and 6.1.1.4'
F F 0.0727 0.0534 'International Tables Vol C Tables 4.2.6.8 and 6.1.1.4'

loop_
_geom_angle_atom_site_label_1
_geom_angle_atom_site_label_2
_geom_angle_atom_site_label_3
_geom_angle
Si2 C3 H3A 109.5
Si2 C3 H3B 109.5
H3A C3 H3B 109.5
Si2 C3 H3C 109.5
H3A C3 H3C 109.5
H3B C3 H3C 109.5
Si2 C2 H2A 109.5
Si2 C2 H2B 109.5
H2A C2 H2B 109.5
Si2 C2 H2C 109.5
H2A C2 H2C 109.5
H2B C2 H2C 109.5
Si5 C7 H7A 109.5
Si5 C7 H7B 109.5
H7A C7 H7B 109.5
Si5 C7 H7C 109.5
H7A C7 H7C 109.5
H7B C7 H7C 109.5
Si2 C1 H1A 109.5
Si2 C1 H1B 109.5
H1A C1 H1B 109.5
Si2 C1 H1C 109.5
H1A C1 H1C 109.5
H1B C1 H1C 109.5
Si1 C5 H5A 109.5
Si1 C5 H5B 109.5
H5A C5 H5B 109.5
Si1 C5 H5C 109.5
H5A C5 H5C 109.5
H5B C5 H5C 109.5
Si4 C10 H10A 109.5
Si4 C10 H10B 109.5
H10A C10 H10B 109.5
Si4 C10 H10C 109.5
H10A C10 H10C 109.5
H10B C10 H10C 109.5
Si4 C11 H11A 109.5
Si4 C11 H11B 109.5
H11A C11 H11B 109.5
Si4 C11 H11C 109.5
H11A C11 H11C 109.5
H11B C11 H11C 109.5
Si1 C4 H4A 109.5
Si1 C4 H4B 109.5
H4A C4 H4B 109.5
Si1 C4 H4C 109.5
H4A C4 H4C 109.5
H4B C4 H4C 109.5
Si4 C12 H12A 109.5
Si4 C12 H12B 109.5
H12A C12 H12B 109.5
Si4 C12 H12C 109.5
H12A C12 H12C 109.5
H12B C12 H12C 109.5
Si1 C6 H6A 109.5
Si1 C6 H6B 109.5
H6A C6 H6B 109.5
Si1 C6 H6C 109.5
H6A C6 H6C 109.5
H6B C6 H6C 109.5
F1 C14 C15 119.3(7)
F1 C14 C13 119.0(8)
C15 C14 C13 121.5(6)
Si5 C9 H9A 109.5
Si5 C9 H9B 109.5
H9A C9 H9B 109.5
Si5 C9 H9C 109.5
H9A C9 H9C 109.5
H9B C9 H9C 109.5
Si5 C8 H8A 109.5
Si5 C8 H8B 109.5
H8A C8 H8B 109.5
Si5 C8 H8C 109.5
H8A C8 H8C 109.5
H8B C8 H8C 109.5
C16 C15 C14 118.2(7)
C16 C15 H15 120.9
C14 C15 H15 120.9
C17 C16 C15 125.2(9)
C17 C16 H16 117.4
C15 C16 H16 117.4
C18 C13 C14 116.0(7)
C18 C13 H13 122.0
C14 C13 H13 122.0
C16 C17 C18 118.1(8)
C16 C17 H17 121.0
C18 C17 H17 121.0
C13 C18 C17 121.0(8)
C13 C18 H18 119.5
C17 C18 H18 119.5
Cl5 Ga1 Cl3 107.81(6)
Cl5 Ga1 Cl4 110.24(8)
Cl3 Ga1 Cl4 109.27(6)
Cl5 Ga1 Cl2 111.40(5)
Cl3 Ga1 Cl2 110.12(5)
Cl4 Ga1 Cl2 108.00(5)
N2 P1 N1 91.51(13)
N2 P1 P3 118.14(10)
N1 P1 P3 119.17(10)
N2 P1 P2 118.07(10)
N1 P1 P2 121.51(10)
P3 P1 P2 91.15(5)
N2 P1 Si3 45.70(9)
N1 P1 Si3 45.84(9)
P3 P1 Si3 132.01(5)
P2 P1 Si3 136.76(5)
N2 Si2 C2 108.37(16)
N2 Si2 C3 104.96(14)
C2 Si2 C3 110.87(19)
N2 Si2 C1 108.59(15)
C2 Si2 C1 112.4(2)
C3 Si2 C1 111.4(2)
N4 Si5 C9 109.52(19)
N4 Si5 C8 110.4(2)
C9 Si5 C8 110.9(3)
N4 Si5 C7 104.38(16)
C9 Si5 C7 110.8(2)
C8 Si5 C7 110.6(3)
N4 Si3 N3 87.65(14)
N4 Si3 N2 118.81(13)
N3 Si3 N2 122.45(13)
N4 Si3 N1 123.86(14)
N3 Si3 N1 122.94(14)
N2 Si3 N1 85.35(12)
N4 Si3 P1 133.71(10)
N3 Si3 P1 138.53(11)
N2 Si3 P1 42.62(8)
N1 Si3 P1 42.77(9)
N4 Si3 P6 43.76(9)
N3 Si3 P6 43.92(10)
N2 Si3 P6 133.79(9)
N1 Si3 P6 140.83(10)
P1 Si3 P6 175.69(5)
P1 P3 P5 84.21(5)
P1 P3 P4 82.54(5)
P5 P3 P4 57.91(5)
N4 P6 N3 87.24(13)
N4 P6 Cl1 101.69(10)
N3 P6 Cl1 102.22(11)
N4 P6 Si3 43.52(10)
N3 P6 Si3 43.75(9)
Cl1 P6 Si3 107.72(5)
N1 Si1 C5 107.51(17)
N1 Si1 C6 106.22(17)
C5 Si1 C6 111.6(3)
N1 Si1 C4 109.20(18)
C5 Si1 C4 111.4(3)
C6 Si1 C4 110.7(3)
N3 Si4 C11 109.0(2)
N3 Si4 C10 104.27(18)
C11 Si4 C10 111.5(2)
N3 Si4 C12 109.91(18)
C11 Si4 C12 109.9(2)
C10 Si4 C12 112.0(3)
P1 P2 P5 83.95(5)
P1 P2 P4 82.53(5)
P5 P2 P4 57.82(5)
P4 P5 P3 61.54(5)
P4 P5 P2 61.35(6)
P3 P5 P2 87.67(5)
P5 P4 P2 60.83(5)
P5 P4 P3 60.55(5)
P2 P4 P3 86.87(5)
P1 N1 Si3 91.39(13)
P1 N1 Si1 135.55(17)
Si3 N1 Si1 133.01(16)
P1 N2 Si3 91.69(12)
P1 N2 Si2 134.94(16)
Si3 N2 Si2 133.37(15)
Si3 N4 P6 92.73(14)
Si3 N4 Si5 136.11(17)
P6 N4 Si5 130.73(17)
Si3 N3 P6 92.33(14)
Si3 N3 Si4 136.01(19)
P6 N3 Si4 131.46(17)

loop_
_geom_bond_atom_site_label_1
_geom_bond_atom_site_label_2
_geom_bond_distance
C3 Si2 1.847(4)
C3 H3A 0.9800
C3 H3B 0.9800
C3 H3C 0.9800
C2 Si2 1.838(4)
C2 H2A 0.9800
C2 H2B 0.9800
C2 H2C 0.9800
C7 Si5 1.865(4)
C7 H7A 0.9800
C7 H7B 0.9800
C7 H7C 0.9800
C1 Si2 1.855(4)
C1 H1A 0.9800
C1 H1B 0.9800
C1 H1C 0.9800
C5 Si1 1.830(4)
C5 H5A 0.9800
C5 H5B 0.9800
C5 H5C 0.9800
C10 Si4 1.855(5)
C10 H10A 0.9800
C10 H10B 0.9800
C10 H10C 0.9800
C11 Si4 1.853(5)
C11 H11A 0.9800
C11 H11B 0.9800
C11 H11C 0.9800
C4 Si1 1.850(5)
C4 H4A 0.9800
C4 H4B 0.9800
C4 H4C 0.9800
C12 Si4 1.860(4)
C12 H12A 0.9800
C12 H12B 0.9800
C12 H12C 0.9800
C6 Si1 1.847(5)
C6 H6A 0.9800
C6 H6B 0.9800
C6 H6C 0.9800
C14 F1 1.319(8)
C14 C15 1.356(9)
C14 C13 1.373(9)
C9 Si5 1.853(5)
C9 H9A 0.9800
C9 H9B 0.9800
C9 H9C 0.9800
C8 Si5 1.854(5)
C8 H8A 0.9800
C8 H8B 0.9800
C8 H8C 0.9800
C15 C16 1.321(11)
C15 H15 0.9500
C16 C17 1.255(14)
C16 H16 0.9500
C13 C18 1.367(12)
C13 H13 0.9500
C17 C18 1.402(14)
C17 H17 0.9500
C18 H18 0.9500
Ga1 Cl5 2.1583(13)
Ga1 Cl3 2.1602(11)
Ga1 Cl4 2.1740(14)
Ga1 Cl2 2.1824(11)
P1 N2 1.656(3)
P1 N1 1.661(3)
P1 P3 2.1648(12)
P1 P2 2.1672(13)
P1 Si3 2.4450(11)
Si2 N2 1.776(3)
Si5 N4 1.765(3)
Si3 N4 1.704(3)
Si3 N3 1.711(3)
Si3 N2 1.751(3)
Si3 N1 1.755(3)
Si3 P6 2.4717(12)
P3 P5 2.2294(15)
P3 P4 2.2509(16)
P6 N4 1.711(3)
P6 N3 1.716(3)
P6 Cl1 2.1242(13)
Si1 N1 1.783(3)
Si4 N3 1.762(3)
P2 P5 2.2378(16)
P2 P4 2.2490(18)
P5 P4 2.1692(17)
